data_4340519
loop_
_publ_author_name
'Lin, Xinsong'
'Tabassum, Danisa'
'Rudyk, Brent W.'
'Mar, Arthur'

_publ_section_title
;
 Manganese-Substituted Rare-Earth Zinc Arsenides RE1-yMnxZn2-xAs2 (RE =
 Eu-Lu) and RE2-yMnxZn4-xAs4 (RE = La-Nd, Sm, Gd).
;
_journal_issue 16
_journal_name_full 'Inorganic chemistry'
_journal_page_first 8431
_journal_page_last 8441
_journal_paper_doi 10.1021/ic501053v
_journal_volume 53
_journal_year 2014
_chemical_formula_structural 'La1.23 Mn0.93 Zn3.07 As4'
_chemical_formula_sum 'As4 La1.23 Mn0.93 Zn3.07'
_chemical_formula_weight 722.32
_chemical_name_common 'lanthanum manganese zinc arsenide (1.3/0.9/3.1/4)'
_chemical_name_systematic 'lanthanum manganese zinc arsenide (1.3/0.9/3.1/4)'
_space_group_crystal_system trigonal
_space_group_IT_number 164
_space_group_name_Hall '-P 3 2"'
_space_group_name_H-M_alt 'P -3 m 1'
_symmetry_space_group_name_Hall '-P 3 2"'
_symmetry_space_group_name_H-M 'P -3 m 1'
_atom_sites_solution_primary direct
_atom_sites_solution_secondary difmap
_audit_creation_method SHELXL-2013
_cell_angle_alpha 90
_cell_angle_beta 90
_cell_angle_gamma 120
_cell_formula_units_Z 1
_cell_length_a 4.159(2)
_cell_length_b 4.159(2)
_cell_length_c 13.639(7)
_cell_measurement_reflns_used 1714
_cell_measurement_temperature 296(2)
_cell_measurement_theta_max 30.83
_cell_measurement_theta_min 5.66
_cell_volume 204.31(17)
_computing_cell_refinement 'Bruker SAINT 8.32B (Bruker, 2011)'
_computing_data_collection 'Bruker APEX 2 (Bruker, 2008)'
_computing_data_reduction 'Bruker SAINT 8.32B'
_computing_molecular_graphics 'ATOMS 5.1 (Dowty, 1999)'
_computing_publication_material 'Bruker SHELXTL'
_computing_structure_refinement 'Bruker SHELXTL'
_computing_structure_solution 'Bruker SHELXTL'
_diffrn_ambient_temperature 296(2)
_diffrn_measured_fraction_theta_full 0.994
_diffrn_measured_fraction_theta_max 0.997
_diffrn_measurement_device_type 'Bruker PLATFORM/SMART APEX II CCD'
_diffrn_measurement_method '\w scans'
_diffrn_radiation_type MoK\a
_diffrn_radiation_wavelength 0.71073
_diffrn_reflns_av_R_equivalents 0.0968
_diffrn_reflns_av_unetI/netI 0.0427
_diffrn_reflns_Laue_measured_fraction_full 0.994
_diffrn_reflns_Laue_measured_fraction_max 0.997
_diffrn_reflns_limit_h_max 6
_diffrn_reflns_limit_h_min -6
_diffrn_reflns_limit_k_max 6
_diffrn_reflns_limit_k_min -6
_diffrn_reflns_limit_l_max 21
_diffrn_reflns_limit_l_min -20
_diffrn_reflns_number 2919
_diffrn_reflns_point_group_measured_fraction_full 0.994
_diffrn_reflns_point_group_measured_fraction_max 0.997
_diffrn_reflns_theta_full 25.242
_diffrn_reflns_theta_max 33.190
_diffrn_reflns_theta_min 2.987
_diffrn_source 'fine-focus sealed tube'
_exptl_absorpt_coefficient_mu 32.531
_exptl_absorpt_correction_T_max 0.6229
_exptl_absorpt_correction_T_min 0.3768
_exptl_absorpt_correction_type numerical
_exptl_absorpt_process_details 'Bruker SHELXTL 6.12 (Sheldrick, 2001)'
_exptl_crystal_colour black
_exptl_crystal_density_diffrn 5.870
_exptl_crystal_description irregular
_exptl_crystal_F_000 317
_exptl_crystal_size_max 0.067
_exptl_crystal_size_mid 0.037
_exptl_crystal_size_min 0.028
_refine_diff_density_max 3.037
_refine_diff_density_min -3.395
_refine_diff_density_rms 0.451
_refine_ls_extinction_method none
_refine_ls_goodness_of_fit_ref 1.147
_refine_ls_hydrogen_treatment undef
_refine_ls_matrix_type full
_refine_ls_number_parameters 22
_refine_ls_number_reflns 359
_refine_ls_number_restraints 0
_refine_ls_restrained_S_all 1.147
_refine_ls_R_factor_all 0.0594
_refine_ls_R_factor_gt 0.0519
_refine_ls_shift/su_max 0.000
_refine_ls_shift/su_mean 0.000
_refine_ls_structure_factor_coef Fsqd
_refine_ls_weighting_details 'w=1/[\s^2^(Fo^2^)+(0.0273P)^2^+6.9917P] where P=(Fo^2^+2Fc^2^)/3'
_refine_ls_weighting_scheme calc
_refine_ls_wR_factor_gt 0.1109
_refine_ls_wR_factor_ref 0.1127
_reflns_Friedel_coverage 0.000
_reflns_number_gt 318
_reflns_number_total 359
_reflns_threshold_expression 'I > 2\s(I)'
_cod_data_source_file ic501053v_si_003.cif
_cod_data_source_block La(Mn,Zn)4As4
_cod_depositor_comments 'Adding full bibliography for 4340510--4340524.cif.'
_cod_original_cell_volume 204.3(2)
_cod_database_code 4340519
_shelx_space_group_comment
;
The symmetry employed for this shelxl refinement is uniquely defined
by the following loop, which should always be used as a source of
symmetry information in preference to the above space-group names.
They are only intended as comments.
;
_shelx_estimated_absorpt_t_min 0.219
_shelx_estimated_absorpt_t_max 0.463
_shelxl_version_number 2013-4

loop_
_space_group_symop_operation_xyz
'x, y, z'
'-y, x-y, z'
'-x+y, -x, z'
'y, x, -z'
'x-y, -y, -z'
'-x, -x+y, -z'
'-x, -y, -z'
'y, -x+y, -z'
'x-y, x, -z'
'-y, -x, z'
'-x+y, y, z'
'x, x-y, z'

loop_
_atom_site_label
_atom_site_type_symbol
_atom_site_fract_x
_atom_site_fract_y
_atom_site_fract_z
_atom_site_U_iso_or_equiv
_atom_site_adp_type
_atom_site_occupancy
_atom_site_site_symmetry_order
_atom_site_calc_flag
_atom_site_refinement_flags_posn
_atom_site_refinement_flags_adp
_atom_site_refinement_flags_occupancy
La1 La 0.0000 0.0000 0.5000 0.039(3) Uani 0.246(10) 12 d S T .
La2 La 0.0000 0.0000 0.0000 0.0165(4) Uani 1 12 d S T P
Zn1 Zn 0.3333 0.6667 0.3364(4) 0.0230(16) Uani 0.534(12) 6 d S T P
Zn2 Zn 0.3333 0.6667 0.79987(16) 0.0186(5) Uani 1 6 d S T P
Mn1 Mn 0.3333 0.6667 0.4095(8) 0.034(3) Uani 0.466(12) 6 d S T P
As1 As 0.3333 0.6667 0.13326(12) 0.0125(4) Uani 1 6 d S T P
As2 As 0.3333 0.6667 0.61635(14) 0.0180(4) Uani 1 6 d S T P

loop_
_atom_site_aniso_label
_atom_site_aniso_U_11
_atom_site_aniso_U_22
_atom_site_aniso_U_33
_atom_site_aniso_U_23
_atom_site_aniso_U_13
_atom_site_aniso_U_12
La1 0.044(4) 0.044(4) 0.028(4) 0.000 0.000 0.022(2)
La2 0.0158(5) 0.0158(5) 0.0178(7) 0.000 0.000 0.0079(2)
Zn1 0.0149(14) 0.0149(14) 0.039(4) 0.000 0.000 0.0074(7)
Zn2 0.0208(7) 0.0208(7) 0.0141(9) 0.000 0.000 0.0104(4)
Mn1 0.024(3) 0.024(3) 0.053(7) 0.000 0.000 0.0122(13)
As1 0.0133(5) 0.0133(5) 0.0108(7) 0.000 0.000 0.0067(3)
As2 0.0202(6) 0.0202(6) 0.0135(8) 0.000 0.000 0.0101(3)

loop_
_atom_type_symbol
_atom_type_description
_atom_type_scat_dispersion_real
_atom_type_scat_dispersion_imag
_atom_type_scat_source
Mn Mn 0.3368 0.7283 'International Tables Vol C Tables 4.2.6.8 and 6.1.1.4'
Zn Zn 0.2839 1.4301 'International Tables Vol C Tables 4.2.6.8 and 6.1.1.4'
As As 0.0499 2.0058 'International Tables Vol C Tables 4.2.6.8 and 6.1.1.4'
La La -0.2871 2.4523 'International Tables Vol C Tables 4.2.6.8 and 6.1.1.4'

loop_
_geom_angle_atom_site_label_1
_geom_angle_atom_site_label_2
_geom_angle_atom_site_label_3
_geom_angle
_geom_angle_site_symmetry_1
_geom_angle_site_symmetry_3
Mn1 La1 Mn1 180.0 7_666 1_445
Mn1 La1 Mn1 100.7(3) 7_666 7_556
Mn1 La1 Mn1 79.3(3) 1_445 7_556
Mn1 La1 Mn1 79.3(3) 7_666 .
Mn1 La1 Mn1 100.7(3) 1_445 .
Mn1 La1 Mn1 180.0 7_556 .
Mn1 La1 Mn1 100.7(3) 7_666 7_566
Mn1 La1 Mn1 79.3(3) 1_445 7_566
Mn1 La1 Mn1 100.7(3) 7_556 7_566
Mn1 La1 Mn1 79.3(3) . 7_566
Mn1 La1 Mn1 79.3(3) 7_666 1_545
Mn1 La1 Mn1 100.7(3) 1_445 1_545
Mn1 La1 Mn1 79.3(3) 7_556 1_545
Mn1 La1 Mn1 100.7(3) . 1_545
Mn1 La1 Mn1 180.0(4) 7_566 1_545
Mn1 La1 As2 128.54(8) 7_666 7_556
Mn1 La1 As2 51.46(8) 1_445 7_556
Mn1 La1 As2 60.7(2) 7_556 7_556
Mn1 La1 As2 119.3(2) . 7_556
Mn1 La1 As2 128.54(8) 7_566 7_556
Mn1 La1 As2 51.46(8) 1_545 7_556
Mn1 La1 As2 60.7(2) 7_666 7_666
Mn1 La1 As2 119.3(2) 1_445 7_666
Mn1 La1 As2 128.54(8) 7_556 7_666
Mn1 La1 As2 51.46(8) . 7_666
Mn1 La1 As2 128.54(8) 7_566 7_666
Mn1 La1 As2 51.46(8) 1_545 7_666
As2 La1 As2 92.53(5) 7_556 7_666
Mn1 La1 As2 119.3(2) 7_666 1_445
Mn1 La1 As2 60.7(2) 1_445 1_445
Mn1 La1 As2 51.46(8) 7_556 1_445
Mn1 La1 As2 128.54(8) . 1_445
Mn1 La1 As2 51.46(8) 7_566 1_445
Mn1 La1 As2 128.54(8) 1_545 1_445
As2 La1 As2 87.47(5) 7_556 1_445
As2 La1 As2 180.0 7_666 1_445
Mn1 La1 As2 51.46(8) 7_666 .
Mn1 La1 As2 128.54(8) 1_445 .
Mn1 La1 As2 119.3(2) 7_556 .
Mn1 La1 As2 60.7(2) . .
Mn1 La1 As2 51.46(8) 7_566 .
Mn1 La1 As2 128.54(8) 1_545 .
As2 La1 As2 180.0 7_556 .
As2 La1 As2 87.47(5) 7_666 .
As2 La1 As2 92.53(5) 1_445 .
Mn1 La1 As2 128.54(8) 7_666 7_566
Mn1 La1 As2 51.46(8) 1_445 7_566
Mn1 La1 As2 128.54(8) 7_556 7_566
Mn1 La1 As2 51.46(8) . 7_566
Mn1 La1 As2 60.7(2) 7_566 7_566
Mn1 La1 As2 119.3(2) 1_545 7_566
As2 La1 As2 92.52(5) 7_556 7_566
As2 La1 As2 92.52(5) 7_666 7_566
As2 La1 As2 87.48(5) 1_445 7_566
As2 La1 As2 87.48(5) . 7_566
Mn1 La1 As2 51.46(8) 7_666 1_545
Mn1 La1 As2 128.54(8) 1_445 1_545
Mn1 La1 As2 51.46(8) 7_556 1_545
Mn1 La1 As2 128.54(8) . 1_545
Mn1 La1 As2 119.3(2) 7_566 1_545
Mn1 La1 As2 60.7(2) 1_545 1_545
As2 La1 As2 87.48(5) 7_556 1_545
As2 La1 As2 87.48(5) 7_666 1_545
As2 La1 As2 92.52(5) 1_445 1_545
As2 La1 As2 92.52(5) . 1_545
As2 La1 As2 180.00(6) 7_566 1_545
As1 La2 As1 87.34(5) 7 7_665
As1 La2 As1 92.66(5) 7 1_445
As1 La2 As1 180.00(5) 7_665 1_445
As1 La2 As1 180.00(5) 7 .
As1 La2 As1 92.66(5) 7_665 .
As1 La2 As1 87.34(5) 1_445 .
As1 La2 As1 87.34(5) 7 7_565
As1 La2 As1 87.34(5) 7_665 7_565
As1 La2 As1 92.66(5) 1_445 7_565
As1 La2 As1 92.66(5) . 7_565
As1 La2 As1 92.66(5) 7 1_545
As1 La2 As1 92.66(5) 7_665 1_545
As1 La2 As1 87.34(5) 1_445 1_545
As1 La2 As1 87.34(5) . 1_545
As1 La2 As1 180.00(5) 7_565 1_545
As1 La2 Zn2 135.76(2) 7 7_666
As1 La2 Zn2 85.78(5) 7_665 7_666
As1 La2 Zn2 94.22(5) 1_445 7_666
As1 La2 Zn2 44.24(2) . 7_666
As1 La2 Zn2 135.76(2) 7_565 7_666
As1 La2 Zn2 44.24(2) 1_545 7_666
As1 La2 Zn2 44.24(2) 7 1_444
As1 La2 Zn2 94.22(5) 7_665 1_444
As1 La2 Zn2 85.78(5) 1_445 1_444
As1 La2 Zn2 135.76(2) . 1_444
As1 La2 Zn2 44.24(2) 7_565 1_444
As1 La2 Zn2 135.76(2) 1_545 1_444
Zn2 La2 Zn2 180.00(5) 7_666 1_444
As1 La2 Zn2 85.78(5) 7 7_556
As1 La2 Zn2 135.76(2) 7_665 7_556
As1 La2 Zn2 44.24(2) 1_445 7_556
As1 La2 Zn2 94.22(5) . 7_556
As1 La2 Zn2 135.76(2) 7_565 7_556
As1 La2 Zn2 44.24(2) 1_545 7_556
Zn2 La2 Zn2 69.78(5) 7_666 7_556
Zn2 La2 Zn2 110.22(5) 1_444 7_556
As1 La2 Zn2 94.22(5) 7 1_554
As1 La2 Zn2 44.24(2) 7_665 1_554
As1 La2 Zn2 135.76(2) 1_445 1_554
As1 La2 Zn2 85.78(5) . 1_554
As1 La2 Zn2 44.24(2) 7_565 1_554
As1 La2 Zn2 135.76(2) 1_545 1_554
Zn2 La2 Zn2 110.22(5) 7_666 1_554
Zn2 La2 Zn2 69.78(5) 1_444 1_554
Zn2 La2 Zn2 180.0 7_556 1_554
As1 La2 Zn2 135.76(2) 7 7_566
As1 La2 Zn2 135.76(2) 7_665 7_566
As1 La2 Zn2 44.24(2) 1_445 7_566
As1 La2 Zn2 44.24(2) . 7_566
As1 La2 Zn2 85.78(5) 7_565 7_566
As1 La2 Zn2 94.22(5) 1_545 7_566
Zn2 La2 Zn2 69.78(5) 7_666 7_566
Zn2 La2 Zn2 110.22(5) 1_444 7_566
Zn2 La2 Zn2 69.78(5) 7_556 7_566
Zn2 La2 Zn2 110.22(5) 1_554 7_566
As1 La2 Zn2 44.24(2) 7 1_544
As1 La2 Zn2 44.24(2) 7_665 1_544
As1 La2 Zn2 135.76(2) 1_445 1_544
As1 La2 Zn2 135.76(2) . 1_544
As1 La2 Zn2 94.22(5) 7_565 1_544
As1 La2 Zn2 85.78(5) 1_545 1_544
Zn2 La2 Zn2 110.22(5) 7_666 1_544
Zn2 La2 Zn2 69.78(5) 1_444 1_544
Zn2 La2 Zn2 110.22(5) 7_556 1_544
Zn2 La2 Zn2 69.78(5) 1_554 1_544
Zn2 La2 Zn2 180.00(5) 7_566 1_544
Mn1 Zn1 As2 74.99(14) . 7_666
Mn1 Zn1 As2 74.99(14) . 7_676
As2 Zn1 As2 113.54(12) 7_666 7_676
Mn1 Zn1 As2 74.99(14) . 7_566
As2 Zn1 As2 113.54(12) 7_666 7_566
As2 Zn1 As2 113.54(12) 7_676 7_566
Mn1 Zn1 As1 180.0 . .
As2 Zn1 As1 105.01(14) 7_666 .
As2 Zn1 As1 105.01(14) 7_676 .
As2 Zn1 As1 105.01(14) 7_566 .
Mn1 Zn1 Zn2 127.75(10) . 7_666
As2 Zn1 Zn2 52.76(8) 7_666 7_666
As2 Zn1 Zn2 122.71(9) 7_676 7_666
As2 Zn1 Zn2 122.71(9) 7_566 7_666
As1 Zn1 Zn2 52.25(10) . 7_666
Mn1 Zn1 Zn2 127.75(10) . 7_566
As2 Zn1 Zn2 122.71(9) 7_666 7_566
As2 Zn1 Zn2 122.71(9) 7_676 7_566
As2 Zn1 Zn2 52.76(8) 7_566 7_566
As1 Zn1 Zn2 52.25(10) . 7_566
Zn2 Zn1 Zn2 86.43(14) 7_666 7_566
Mn1 Zn1 Zn2 127.75(10) . 7_676
As2 Zn1 Zn2 122.71(9) 7_666 7_676
As2 Zn1 Zn2 52.76(8) 7_676 7_676
As2 Zn1 Zn2 122.71(9) 7_566 7_676
As1 Zn1 Zn2 52.25(10) . 7_676
Zn2 Zn1 Zn2 86.43(14) 7_666 7_676
Zn2 Zn1 Zn2 86.43(14) 7_566 7_676
Mn1 Zn1 La1 47.11(8) . 1_665
As2 Zn1 La1 57.99(8) 7_666 1_665
As2 Zn1 La1 57.99(8) 7_676 1_665
As2 Zn1 La1 122.1(2) 7_566 1_665
As1 Zn1 La1 132.89(8) . 1_665
Zn2 Zn1 La1 97.30(4) 7_666 1_665
Zn2 Zn1 La1 174.86(17) 7_566 1_665
Zn2 Zn1 La1 97.30(4) 7_676 1_665
Mn1 Zn1 La1 47.11(8) . 1_565
As2 Zn1 La1 122.1(2) 7_666 1_565
As2 Zn1 La1 57.99(8) 7_676 1_565
As2 Zn1 La1 57.99(8) 7_566 1_565
As1 Zn1 La1 132.89(8) . 1_565
Zn2 Zn1 La1 174.86(17) 7_666 1_565
Zn2 Zn1 La1 97.30(4) 7_566 1_565
Zn2 Zn1 La1 97.30(4) 7_676 1_565
La1 Zn1 La1 78.77(12) 1_665 1_565
Mn1 Zn1 La1 47.11(8) . .
As2 Zn1 La1 57.99(8) 7_666 .
As2 Zn1 La1 122.1(2) 7_676 .
As2 Zn1 La1 57.99(8) 7_566 .
As1 Zn1 La1 132.89(8) . .
Zn2 Zn1 La1 97.30(4) 7_666 .
Zn2 Zn1 La1 97.30(4) 7_566 .
Zn2 Zn1 La1 174.86(17) 7_676 .
La1 Zn1 La1 78.77(12) 1_665 .
La1 Zn1 La1 78.77(12) 1_565 .
As2 Zn2 As1 110.80(6) . 7_666
As2 Zn2 As1 110.80(6) . 7_676
As1 Zn2 As1 108.11(6) 7_666 7_676
As2 Zn2 As1 110.80(6) . 7_566
As1 Zn2 As1 108.11(6) 7_666 7_566
As1 Zn2 As1 108.11(6) 7_676 7_566
As2 Zn2 Zn1 52.25(10) . 7_666
As1 Zn2 Zn1 58.55(10) 7_666 7_666
As1 Zn2 Zn1 125.94(3) 7_676 7_666
As1 Zn2 Zn1 125.94(3) 7_566 7_666
As2 Zn2 Zn1 52.25(10) . 7_566
As1 Zn2 Zn1 125.94(3) 7_666 7_566
As1 Zn2 Zn1 125.94(3) 7_676 7_566
As1 Zn2 Zn1 58.55(10) 7_566 7_566
Zn1 Zn2 Zn1 86.43(14) 7_666 7_566
As2 Zn2 Zn1 52.25(10) . 7_676
As1 Zn2 Zn1 125.94(3) 7_666 7_676
As1 Zn2 Zn1 58.55(10) 7_676 7_676
As1 Zn2 Zn1 125.94(3) 7_566 7_676
Zn1 Zn2 Zn1 86.43(14) 7_666 7_676
Zn1 Zn2 Zn1 86.43(14) 7_566 7_676
As2 Zn2 La2 138.66(3) . 1_666
As1 Zn2 La2 54.88(4) 7_666 1_666
As1 Zn2 La2 54.88(4) 7_676 1_666
As1 Zn2 La2 110.54(8) 7_566 1_666
Zn1 Zn2 La2 101.45(8) 7_666 1_666
Zn1 Zn2 La2 169.09(11) 7_566 1_666
Zn1 Zn2 La2 101.45(8) 7_676 1_666
As2 Zn2 La2 138.66(3) . 1_566
As1 Zn2 La2 110.54(8) 7_666 1_566
As1 Zn2 La2 54.88(4) 7_676 1_566
As1 Zn2 La2 54.88(4) 7_566 1_566
Zn1 Zn2 La2 169.09(11) 7_666 1_566
Zn1 Zn2 La2 101.45(8) 7_566 1_566
Zn1 Zn2 La2 101.45(8) 7_676 1_566
La2 Zn2 La2 69.78(5) 1_666 1_566
As2 Zn2 La2 138.66(3) . 1_556
As1 Zn2 La2 54.88(4) 7_666 1_556
As1 Zn2 La2 110.54(8) 7_676 1_556
As1 Zn2 La2 54.88(4) 7_566 1_556
Zn1 Zn2 La2 101.45(8) 7_666 1_556
Zn1 Zn2 La2 101.45(8) 7_566 1_556
Zn1 Zn2 La2 169.09(11) 7_676 1_556
La2 Zn2 La2 69.78(5) 1_666 1_556
La2 Zn2 La2 69.78(5) 1_566 1_556
Zn1 Mn1 As2 81.6(3) . 7_666
Zn1 Mn1 As2 81.6(3) . 7_566
As2 Mn1 As2 117.93(13) 7_666 7_566
Zn1 Mn1 As2 81.6(3) . 7_676
As2 Mn1 As2 117.93(13) 7_666 7_676
As2 Mn1 As2 117.93(13) 7_566 7_676
Zn1 Mn1 La1 117.2(2) . 1_565
As2 Mn1 La1 161.1(5) 7_666 1_565
As2 Mn1 La1 68.06(7) 7_566 1_565
As2 Mn1 La1 68.06(7) 7_676 1_565
Zn1 Mn1 La1 117.2(2) . 1_665
As2 Mn1 La1 68.06(7) 7_666 1_665
As2 Mn1 La1 161.1(5) 7_566 1_665
As2 Mn1 La1 68.06(7) 7_676 1_665
La1 Mn1 La1 100.7(3) 1_565 1_665
Zn1 Mn1 La1 117.2(2) . .
As2 Mn1 La1 68.06(7) 7_666 .
As2 Mn1 La1 68.06(7) 7_566 .
As2 Mn1 La1 161.1(5) 7_676 .
La1 Mn1 La1 100.7(3) 1_565 .
La1 Mn1 La1 100.7(3) 1_665 .
Zn1 Mn1 As2 180.0 . .
As2 Mn1 As2 98.4(3) 7_666 .
As2 Mn1 As2 98.4(3) 7_566 .
As2 Mn1 As2 98.4(3) 7_676 .
La1 Mn1 As2 62.8(2) 1_565 .
La1 Mn1 As2 62.8(2) 1_665 .
La1 Mn1 As2 62.8(2) . .
Zn2 As1 Zn2 108.12(6) 7_666 7_676
Zn2 As1 Zn2 108.12(6) 7_666 7_566
Zn2 As1 Zn2 108.11(6) 7_676 7_566
Zn2 As1 Zn1 69.20(6) 7_666 .
Zn2 As1 Zn1 69.20(6) 7_676 .
Zn2 As1 Zn1 69.20(6) 7_566 .
Zn2 As1 La2 80.88(4) 7_666 .
Zn2 As1 La2 163.67(8) 7_676 .
Zn2 As1 La2 80.88(4) 7_566 .
Zn1 As1 La2 127.12(3) . .
Zn2 As1 La2 163.67(8) 7_666 1_565
Zn2 As1 La2 80.88(4) 7_676 1_565
Zn2 As1 La2 80.88(4) 7_566 1_565
Zn1 As1 La2 127.12(3) . 1_565
La2 As1 La2 87.34(5) . 1_565
Zn2 As1 La2 80.88(4) 7_666 1_665
Zn2 As1 La2 80.88(4) 7_676 1_665
Zn2 As1 La2 163.67(8) 7_566 1_665
Zn1 As1 La2 127.12(3) . 1_665
La2 As1 La2 87.34(5) . 1_665
La2 As1 La2 87.34(5) 1_565 1_665
Mn1 As2 Mn1 117.93(13) 7_666 7_566
Mn1 As2 Mn1 117.93(13) 7_666 7_676
Mn1 As2 Mn1 117.93(13) 7_566 7_676
Mn1 As2 Zn1 23.4(3) 7_666 7_666
Mn1 As2 Zn1 121.03(6) 7_566 7_666
Mn1 As2 Zn1 121.03(6) 7_676 7_666
Mn1 As2 Zn1 121.03(6) 7_666 7_676
Mn1 As2 Zn1 121.03(6) 7_566 7_676
Mn1 As2 Zn1 23.4(3) 7_676 7_676
Zn1 As2 Zn1 113.54(12) 7_666 7_676
Mn1 As2 Zn1 121.03(6) 7_666 7_566
Mn1 As2 Zn1 23.4(3) 7_566 7_566
Mn1 As2 Zn1 121.03(6) 7_676 7_566
Zn1 As2 Zn1 113.54(12) 7_666 7_566
Zn1 As2 Zn1 113.54(12) 7_676 7_566
Mn1 As2 Zn2 98.4(3) 7_666 .
Mn1 As2 Zn2 98.4(3) 7_566 .
Mn1 As2 Zn2 98.4(3) 7_676 .
Zn1 As2 Zn2 74.99(14) 7_666 .
Zn1 As2 Zn2 74.99(14) 7_676 .
Zn1 As2 Zn2 74.99(14) 7_566 .
Mn1 As2 Mn1 81.6(3) 7_666 .
Mn1 As2 Mn1 81.6(3) 7_566 .
Mn1 As2 Mn1 81.6(3) 7_676 .
Zn1 As2 Mn1 105.01(14) 7_666 .
Zn1 As2 Mn1 105.01(14) 7_676 .
Zn1 As2 Mn1 105.01(14) 7_566 .
Zn2 As2 Mn1 180.0 . .
Mn1 As2 La1 138.2(3) 7_666 1_565
Mn1 As2 La1 60.47(15) 7_566 1_565
Mn1 As2 La1 60.47(15) 7_676 1_565
Zn1 As2 La1 161.55(16) 7_666 1_565
Zn1 As2 La1 74.92(9) 7_676 1_565
Zn1 As2 La1 74.92(9) 7_566 1_565
Zn2 As2 La1 123.46(4) . 1_565
Mn1 As2 La1 56.54(4) . 1_565
Mn1 As2 La1 60.48(15) 7_666 .
Mn1 As2 La1 60.48(15) 7_566 .
Mn1 As2 La1 138.2(3) 7_676 .
Zn1 As2 La1 74.92(9) 7_666 .
Zn1 As2 La1 161.55(16) 7_676 .
Zn1 As2 La1 74.92(9) 7_566 .
Zn2 As2 La1 123.46(4) . .
Mn1 As2 La1 56.54(4) . .
La1 As2 La1 92.52(5) 1_565 .
Mn1 As2 La1 60.48(15) 7_666 1_665
Mn1 As2 La1 138.2(3) 7_566 1_665
Mn1 As2 La1 60.48(15) 7_676 1_665
Zn1 As2 La1 74.92(9) 7_666 1_665
Zn1 As2 La1 74.92(9) 7_676 1_665
Zn1 As2 La1 161.55(16) 7_566 1_665
Zn2 As2 La1 123.46(4) . 1_665
Mn1 As2 La1 56.54(4) . 1_665
La1 As2 La1 92.52(5) 1_565 1_665
La1 As2 La1 92.52(5) . 1_665

loop_
_geom_bond_atom_site_label_1
_geom_bond_atom_site_label_2
_geom_bond_distance
_geom_bond_site_symmetry_2
La1 Mn1 2.700(5) 7_666
La1 Mn1 2.700(5) 1_445
La1 Mn1 2.700(5) 7_556
La1 Mn1 2.700(5) .
La1 Mn1 2.700(5) 7_566
La1 Mn1 2.700(5) 1_545
La1 As2 2.8783(16) 7_556
La1 As2 2.8783(16) 7_666
La1 As2 2.8783(16) 1_445
La1 As2 2.8783(16) .
La1 As2 2.8783(16) 7_566
La1 As2 2.8783(16) 1_545
La2 As1 3.0116(15) 7
La2 As1 3.0116(15) 7_665
La2 As1 3.0116(15) 1_445
La2 As1 3.0116(15) .
La2 As1 3.0116(15) 7_565
La2 As1 3.0116(15) 1_545
La2 Zn2 3.635(2) 7_666
La2 Zn2 3.635(2) 1_444
La2 Zn2 3.635(2) 7_556
La2 Zn2 3.635(2) 1_554
La2 Zn2 3.635(2) 7_566
La2 Zn2 3.635(2) 1_544
Zn1 Mn1 0.996(11) .
Zn1 As2 2.486(2) 7_666
Zn1 As2 2.486(2) 7_676
Zn1 As2 2.486(2) 7_566
Zn1 As1 2.771(6) .
Zn1 Zn2 3.037(4) 7_666
Zn1 Zn2 3.037(4) 7_566
Zn1 Zn2 3.037(4) 7_676
Zn1 La1 3.278(4) 1_665
Zn1 La1 3.278(4) 1_565
Zn2 As2 2.503(3) .
Zn2 As1 2.5686(15) 7_666
Zn2 As1 2.5687(15) 7_676
Zn2 As1 2.5687(15) 7_566
Zn2 Zn1 3.037(4) 7_666
Zn2 Zn1 3.037(4) 7_566
Zn2 Zn1 3.037(4) 7_676
Zn2 La2 3.636(2) 1_666
Zn2 La2 3.636(2) 1_566
Zn2 La2 3.636(2) 1_556
Mn1 As2 2.427(2) 7_666
Mn1 As2 2.427(2) 7_566
Mn1 As2 2.427(2) 7_676
Mn1 La1 2.700(5) 1_565
Mn1 La1 2.700(5) 1_665
Mn1 As2 2.821(11) .
As1 Zn2 2.5686(15) 7_666
As1 Zn2 2.5687(15) 7_676
As1 Zn2 2.5687(15) 7_566
As1 La2 3.0116(15) 1_565
As1 La2 3.0116(15) 1_665
As2 Mn1 2.427(2) 7_666
As2 Mn1 2.427(2) 7_566
As2 Mn1 2.427(2) 7_676
As2 Zn1 2.486(2) 7_666
As2 Zn1 2.486(2) 7_676
As2 Zn1 2.486(2) 7_566
As2 La1 2.8783(16) 1_565
As2 La1 2.8783(16) 1_665
